data_2204416
loop_
_publ_author_name
'Yu, Zhi-Fang'
'Gu, Xiu-Yan'
'Zhao, Bing'
'Sun, Jian-Wei'

_publ_section_title
;
 3-(4-Chlorophenyl)-1-phenyl-3-(<i>p</i>-tolylsulfonylamino)propan-1-one
;
_journal_issue 10
_journal_name_full 'Acta Crystallographica Section E'
_journal_page_first o1728
_journal_page_last o1729
_journal_paper_doi 10.1107/S1600536804021907
_journal_volume 60
_journal_year 2004
_chemical_formula_iupac 'C22 H20 Cl N O3 S'
_chemical_formula_moiety 'C22 H20 Cl N O3 S'
_chemical_formula_sum 'C22 H20 Cl N O3 S'
_chemical_formula_weight 413.91
_chemical_melting_point 402
_chemical_name_systematic
;
3-(4-Chlorophenyl)-1-phenyl-3-(p-toluenesulfonylamino)propan-1-one
;
_space_group_IT_number 14
_symmetry_cell_setting monoclinic
_symmetry_space_group_name_Hall '-P 2ybc'
_symmetry_space_group_name_H-M 'P 1 21/c 1'
_atom_sites_solution_hydrogens geom
_atom_sites_solution_primary direct
_atom_sites_solution_secondary difmap
_cell_angle_alpha 90.00
_cell_angle_beta 115.752(4)
_cell_angle_gamma 90.00
_cell_formula_units_Z 4
_cell_length_a 15.975(5)
_cell_length_b 9.654(3)
_cell_length_c 14.566(4)
_cell_measurement_reflns_used 923
_cell_measurement_temperature 293(2)
_cell_measurement_theta_max 25.04
_cell_measurement_theta_min 3.11
_cell_volume 2023.3(11)
_computing_cell_refinement SMART
_computing_data_collection 'SMART (Bruker, 1997) '
_computing_data_reduction 'SAINT (Bruker, 1997) '
_computing_molecular_graphics 'SHELXTL (Bruker, 1997)'
_computing_publication_material SHELXTL
_computing_structure_refinement 'SHELXL97 (Sheldrick, 1997)'
_computing_structure_solution 'SHELXS97 (Sheldrick, 1997)'
_diffrn_ambient_temperature 293(2)
_diffrn_measured_fraction_theta_full 0.993
_diffrn_measured_fraction_theta_max 0.993
_diffrn_measurement_device_type 'Bruker SMART CCD area-detector'
_diffrn_measurement_method '\f and \w scans'
_diffrn_radiation_monochromator graphite
_diffrn_radiation_source 'fine-focus sealed tube'
_diffrn_radiation_type 'Mo K\a'
_diffrn_radiation_wavelength 0.71073
_diffrn_reflns_av_R_equivalents 0.0416
_diffrn_reflns_av_sigmaI/netI 0.0523
_diffrn_reflns_limit_h_max 20
_diffrn_reflns_limit_h_min -17
_diffrn_reflns_limit_k_max 6
_diffrn_reflns_limit_k_min -12
_diffrn_reflns_limit_l_max 17
_diffrn_reflns_limit_l_min -18
_diffrn_reflns_number 11492
_diffrn_reflns_theta_full 26.48
_diffrn_reflns_theta_max 26.48
_diffrn_reflns_theta_min 1.42
_diffrn_standards_decay_% 0
_diffrn_standards_interval_count 0
_diffrn_standards_interval_time 0
_diffrn_standards_number 0
_exptl_absorpt_coefficient_mu 0.315
_exptl_absorpt_correction_T_max 0.945
_exptl_absorpt_correction_T_min 0.882
_exptl_absorpt_correction_type multi-scan
_exptl_absorpt_process_details '(SADABS; Sheldrick, 1996)'
_exptl_crystal_colour colorless
_exptl_crystal_density_diffrn 1.359
_exptl_crystal_density_method 'not measured'
_exptl_crystal_description prism
_exptl_crystal_F_000 864
_exptl_crystal_size_max 0.40
_exptl_crystal_size_mid 0.34
_exptl_crystal_size_min 0.18
_refine_diff_density_max 0.292
_refine_diff_density_min -0.470
_refine_ls_extinction_method none
_refine_ls_goodness_of_fit_ref 1.058
_refine_ls_hydrogen_treatment constr
_refine_ls_matrix_type full
_refine_ls_number_parameters 253
_refine_ls_number_reflns 4185
_refine_ls_number_restraints 0
_refine_ls_restrained_S_all 1.058
_refine_ls_R_factor_all 0.0997
_refine_ls_R_factor_gt 0.0490
_refine_ls_shift/su_max 0.001
_refine_ls_shift/su_mean 0.000
_refine_ls_structure_factor_coef Fsqd
_refine_ls_weighting_details 'w=1/[\s^2^(Fo^2^)+(0.077P)^2^] where P=(Fo^2^+2Fc^2^)/3'
_refine_ls_weighting_scheme calc
_refine_ls_wR_factor_gt 0.1187
_refine_ls_wR_factor_ref 0.1482
_reflns_number_gt 2521
_reflns_number_total 4185
_reflns_threshold_expression I>2\s(I)
_cod_data_source_file ww6277.cif
_cod_data_source_block I
_cod_depositor_comments
;
The following automatic conversions were performed:
'_symmetry_cell_setting' value 'Monoclinic' changed to 'monoclinic'
according to '/home/saulius/struct/CIF-dictionaries/cif_core.dic'
dictionary named 'cif_core.dic' version 2.4.1 from 2010-06-29.

Automatic conversion script
Id: cif_fix_enum 1527 2010-12-29 10:47:43Z saulius 

The following automatic conversions were performed:

'_symmetry_cell_setting' value 'Monoclinic' changed to 'monoclinic'
according to /home/saulius/struct/CIF-dictionaries/cif_core.dic
dictionary named 'cif_core.dic' version 2.4.1 from 2010-06-29.

Automatic conversion script
Id: cif_fix_values 1715 2011-07-08 13:25:40Z adriana 
;
_cod_original_sg_symbol_H-M 'P 21/c'
_cod_database_code 2204416
_cod_database_fobs_code 2204416

loop_
_symmetry_equiv_pos_as_xyz
'x, y, z'
'-x, y+1/2, -z+1/2'
'-x, -y, -z'
'x, -y-1/2, z-1/2'

loop_
_atom_site_label
_atom_site_fract_x
_atom_site_fract_y
_atom_site_fract_z
_atom_site_U_iso_or_equiv
_atom_site_adp_type
_atom_site_calc_flag
_atom_site_refinement_flags
_atom_site_occupancy
_atom_site_type_symbol
S1 0.05289(5) 0.69535(7) 1.10140(5) 0.0415(2) Uani d . 1 S
Cl1 0.42337(6) 0.84022(10) 0.98381(7) 0.0815(3) Uani d . 1 Cl
O1 -0.15966(14) 0.8614(2) 0.87384(15) 0.0682(6) Uani d . 1 O
O2 0.01213(13) 0.57348(19) 1.12231(13) 0.0500(5) Uani d . 1 O
O3 0.03476(14) 0.82724(18) 1.13298(14) 0.0529(5) Uani d . 1 O
N1 0.01466(14) 0.6983(2) 0.97947(15) 0.0403(5) Uani d . 1 N
H1 -0.0149 0.6271 0.9451 0.048 Uiso calc R 1 H
C1 0.16976(19) 0.7053(3) 0.9207(2) 0.0479(7) Uani d . 1 C
H1A 0.1382 0.6213 0.9053 0.058 Uiso calc R 1 H
C2 0.2602(2) 0.7103(3) 0.9340(2) 0.0529(7) Uani d . 1 C
H2 0.2899 0.6303 0.9280 0.064 Uiso calc R 1 H
C3 0.30615(19) 0.8343(3) 0.9562(2) 0.0480(7) Uani d . 1 C
C4 0.2616(2) 0.9533(3) 0.9600(2) 0.0593(8) Uani d . 1 C
H4 0.2923 1.0380 0.9713 0.071 Uiso calc R 1 H
C5 0.17145(19) 0.9475(3) 0.9471(2) 0.0502(7) Uani d . 1 C
H5 0.1413 1.0286 0.9501 0.060 Uiso calc R 1 H
C6 0.12500(18) 0.8231(2) 0.92971(18) 0.0381(6) Uani d . 1 C
C7 0.02792(18) 0.8174(2) 0.92379(19) 0.0399(6) Uani d . 1 C
H7 0.0186 0.9020 0.9554 0.048 Uiso calc R 1 H
C8 -0.04598(18) 0.8137(3) 0.81472(18) 0.0435(6) Uani d . 1 C
H8A -0.0307 0.8826 0.7759 0.052 Uiso calc R 1 H
H8B -0.0441 0.7237 0.7861 0.052 Uiso calc R 1 H
C9 -0.14341(19) 0.8398(3) 0.8012(2) 0.0453(7) Uani d . 1 C
C10 -0.21988(18) 0.8416(2) 0.6957(2) 0.0439(6) Uani d . 1 C
C11 -0.3096(2) 0.8687(3) 0.6832(2) 0.0598(8) Uani d . 1 C
H11 -0.3207 0.8845 0.7399 0.072 Uiso calc R 1 H
C12 -0.3818(2) 0.8723(3) 0.5872(3) 0.0756(10) Uani d . 1 C
H12 -0.4418 0.8905 0.5791 0.091 Uiso calc R 1 H
C13 -0.3662(3) 0.8494(3) 0.5044(3) 0.0779(11) Uani d . 1 C
H13 -0.4155 0.8517 0.4397 0.093 Uiso calc R 1 H
C14 -0.2778(3) 0.8228(3) 0.5152(2) 0.0691(9) Uani d . 1 C
H14 -0.2676 0.8075 0.4579 0.083 Uiso calc R 1 H
C15 -0.2045(2) 0.8188(3) 0.6109(2) 0.0517(7) Uani d . 1 C
H15 -0.1447 0.8008 0.6183 0.062 Uiso calc R 1 H
C16 0.17381(19) 0.6697(3) 1.15616(19) 0.0418(6) Uani d . 1 C
C17 0.2329(2) 0.7814(3) 1.1758(2) 0.0502(7) Uani d . 1 C
H17 0.2097 0.8713 1.1666 0.060 Uiso calc R 1 H
C18 0.3266(2) 0.7588(4) 1.2090(2) 0.0615(8) Uani d . 1 C
H18 0.3660 0.8344 1.2209 0.074 Uiso calc R 1 H
C19 0.3636(2) 0.6270(4) 1.2253(2) 0.0620(8) Uani d . 1 C
C20 0.3033(2) 0.5172(3) 1.2079(2) 0.0672(9) Uani d . 1 C
H20 0.3269 0.4275 1.2204 0.081 Uiso calc R 1 H
C21 0.2097(2) 0.5369(3) 1.1729(2) 0.0578(8) Uani d . 1 C
H21 0.1702 0.4611 1.1604 0.069 Uiso calc R 1 H
C22 0.4659(2) 0.6036(4) 1.2595(3) 0.0909(12) Uani d . 1 C
H22A 0.4943 0.6881 1.2526 0.136 Uiso d R 1 H
H22B 0.4747 0.5329 1.2182 0.136 Uiso d R 1 H
H22C 0.4939 0.5750 1.3296 0.136 Uiso d R 1 H

loop_
_atom_site_aniso_label
_atom_site_aniso_U_11
_atom_site_aniso_U_22
_atom_site_aniso_U_33
_atom_site_aniso_U_12
_atom_site_aniso_U_13
_atom_site_aniso_U_23
S1 0.0460(4) 0.0419(4) 0.0430(4) 0.0008(3) 0.0252(3) -0.0017(3)
Cl1 0.0414(5) 0.1140(8) 0.0882(7) -0.0015(4) 0.0271(5) 0.0023(5)
O1 0.0562(14) 0.1000(18) 0.0578(13) 0.0221(11) 0.0334(11) 0.0041(11)
O2 0.0595(13) 0.0497(12) 0.0529(11) -0.0067(9) 0.0356(10) 0.0011(9)
O3 0.0628(13) 0.0496(12) 0.0548(12) 0.0074(9) 0.0334(11) -0.0069(9)
N1 0.0429(13) 0.0395(13) 0.0393(12) -0.0066(9) 0.0187(10) -0.0020(9)
C1 0.0497(18) 0.0412(16) 0.0592(17) -0.0010(13) 0.0296(15) -0.0074(13)
C2 0.0525(19) 0.0479(18) 0.067(2) 0.0107(14) 0.0336(16) -0.0001(14)
C3 0.0393(16) 0.056(2) 0.0513(17) 0.0024(13) 0.0222(13) 0.0053(13)
C4 0.0525(19) 0.0462(18) 0.080(2) -0.0090(14) 0.0294(17) 0.0012(15)
C5 0.0537(19) 0.0348(16) 0.068(2) 0.0026(13) 0.0322(15) 0.0012(13)
C6 0.0414(15) 0.0385(15) 0.0369(14) 0.0033(11) 0.0194(12) 0.0019(11)
C7 0.0454(16) 0.0352(15) 0.0454(15) 0.0060(11) 0.0255(13) 0.0016(11)
C8 0.0453(16) 0.0471(16) 0.0424(15) 0.0068(12) 0.0231(13) 0.0050(12)
C9 0.0477(17) 0.0410(16) 0.0532(17) 0.0079(12) 0.0275(14) 0.0051(12)
C10 0.0403(16) 0.0347(15) 0.0564(17) -0.0012(11) 0.0209(14) 0.0056(12)
C11 0.0482(19) 0.0554(19) 0.077(2) -0.0007(14) 0.0278(17) 0.0077(16)
C12 0.045(2) 0.073(2) 0.093(3) -0.0040(16) 0.015(2) 0.006(2)
C13 0.061(2) 0.069(2) 0.075(3) -0.0095(17) 0.002(2) 0.0016(18)
C14 0.081(3) 0.058(2) 0.056(2) -0.0110(17) 0.0183(19) -0.0018(15)
C15 0.0513(18) 0.0466(18) 0.0569(18) -0.0024(13) 0.0233(15) 0.0032(13)
C16 0.0460(16) 0.0414(16) 0.0389(14) 0.0021(12) 0.0194(12) -0.0023(11)
C17 0.0529(18) 0.0463(17) 0.0489(16) -0.0019(13) 0.0197(14) -0.0052(12)
C18 0.054(2) 0.066(2) 0.060(2) -0.0118(16) 0.0215(16) -0.0114(16)
C19 0.050(2) 0.084(3) 0.0495(18) 0.0066(17) 0.0191(15) -0.0094(16)
C20 0.061(2) 0.062(2) 0.071(2) 0.0169(17) 0.0208(17) -0.0003(16)
C21 0.052(2) 0.0498(19) 0.067(2) -0.0014(14) 0.0221(16) 0.0023(14)
C22 0.054(2) 0.125(4) 0.090(3) 0.012(2) 0.027(2) -0.010(2)

loop_
_atom_type_symbol
_atom_type_description
_atom_type_scat_dispersion_real
_atom_type_scat_dispersion_imag
_atom_type_scat_source
C C 0.0033 0.0016
; International Tables
Vol. C, Tables 4.2.6.8 and 6.1.1.4
;
H H 0.0000 0.0000
; International Tables
Vol. C, Tables 4.2.6.8 and 6.1.1.4
;
N N 0.0061 0.0033
; International Tables
Vol. C, Tables 4.2.6.8 and 6.1.1.4
;
O O 0.0106 0.0060
; International Tables
Vol. C, Tables 4.2.6.8 and 6.1.1.4
;
S S 0.1246 0.1234
; International Tables
Vol. C, Tables 4.2.6.8 and 6.1.1.4
;
Cl Cl 0.1484 0.1585
; International Tables
Vol. C, Tables 4.2.6.8 and 6.1.1.4
;

loop_
_geom_angle_atom_site_label_1
_geom_angle_atom_site_label_2
_geom_angle_atom_site_label_3
_geom_angle
_geom_angle_publ_flag
O3 S1 O2 119.20(10) yes
O3 S1 N1 107.90(10) yes
O2 S1 N1 105.00(10) yes
O3 S1 C16 108.50(10) yes
O2 S1 C16 107.30(10) yes
N1 S1 C16 108.60(10) yes
C7 N1 S1 123.0(2) yes
C7 N1 H1 118.5 ?
S1 N1 H1 118.5 ?
C2 C1 C6 121.0(2) ?
C2 C1 H1A 119.5 ?
C6 C1 H1A 119.5 ?
C3 C2 C1 119.2(3) ?
C3 C2 H2 120.4 ?
C1 C2 H2 120.4 ?
C4 C3 C2 120.7(3) ?
C4 C3 Cl1 119.4(2) ?
C2 C3 Cl1 119.9(2) ?
C3 C4 C5 119.7(3) ?
C3 C4 H4 120.2 ?
C5 C4 H4 120.2 ?
C4 C5 C6 120.8(3) ?
C4 C5 H5 119.6 ?
C6 C5 H5 119.6 ?
C5 C6 C1 118.4(3) ?
C5 C6 C7 119.9(2) ?
C1 C6 C7 121.6(2) ?
N1 C7 C8 109.0(2) ?
N1 C7 C6 112.61(19) ?
C8 C7 C6 111.9(2) ?
N1 C7 H7 107.7 ?
C8 C7 H7 107.7 ?
C6 C7 H7 107.7 ?
C9 C8 C7 115.1(2) ?
C9 C8 H8A 108.5 ?
C7 C8 H8A 108.5 ?
C9 C8 H8B 108.5 ?
C7 C8 H8B 108.5 ?
H8A C8 H8B 107.5 ?
O1 C9 C10 120.5(3) ?
O1 C9 C8 121.1(3) ?
C10 C9 C8 118.4(2) ?
C15 C10 C11 119.2(3) ?
C15 C10 C9 122.4(3) ?
C11 C10 C9 118.3(3) ?
C12 C11 C10 120.1(3) ?
C12 C11 H11 120.0 ?
C10 C11 H11 120.0 ?
C13 C12 C11 120.3(3) ?
C13 C12 H12 119.8 ?
C11 C12 H12 119.8 ?
C12 C13 C14 120.5(3) ?
C12 C13 H13 119.8 ?
C14 C13 H13 119.8 ?
C13 C14 C15 120.0(3) ?
C13 C14 H14 120.0 ?
C15 C14 H14 120.0 ?
C14 C15 C10 119.9(3) ?
C14 C15 H15 120.1 ?
C10 C15 H15 120.1 ?
C17 C16 C21 119.7(3) ?
C17 C16 S1 120.2(2) ?
C21 C16 S1 120.0(2) ?
C18 C17 C16 119.4(3) ?
C18 C17 H17 120.3 ?
C16 C17 H17 120.3 ?
C17 C18 C19 121.8(3) ?
C17 C18 H18 119.1 ?
C19 C18 H18 119.1 ?
C18 C19 C20 117.6(3) ?
C18 C19 C22 121.2(3) ?
C20 C19 C22 121.1(3) ?
C21 C20 C19 121.7(3) ?
C21 C20 H20 119.2 ?
C19 C20 H20 119.2 ?
C20 C21 C16 119.8(3) ?
C20 C21 H21 120.1 ?
C16 C21 H21 120.1 ?
C19 C22 H22A 109.5 ?
C19 C22 H22B 109.5 ?
H22A C22 H22B 109.5 ?
C19 C22 H22C 109.5 ?
H22A C22 H22C 109.5 ?
H22B C22 H22C 109.5 ?

loop_
_geom_bond_atom_site_label_1
_geom_bond_atom_site_label_2
_geom_bond_distance
_geom_bond_publ_flag
S1 O3 1.426(2) yes
S1 O2 1.440(2) yes
S1 N1 1.608(2) yes
S1 C16 1.758(3) yes
Cl1 C3 1.737(3) ?
O1 C9 1.212(3) yes
N1 C7 1.475(3) yes
N1 H1 0.8600 ?
C1 C2 1.373(4) ?
C1 C6 1.379(3) ?
C1 H1A 0.9300 ?
C2 C3 1.367(4) ?
C2 H2 0.9300 ?
C3 C4 1.365(4) ?
C4 C5 1.371(4) ?
C4 H4 0.9300 ?
C5 C6 1.376(3) ?
C5 H5 0.9300 ?
C6 C7 1.516(3) ?
C7 C8 1.513(3) ?
C7 H7 0.9800 ?
C8 C9 1.503(4) ?
C8 H8A 0.9700 ?
C8 H8B 0.9700 ?
C9 C10 1.491(4) ?
C10 C15 1.378(4) ?
C10 C11 1.388(4) ?
C11 C12 1.373(4) ?
C11 H11 0.9300 ?
C12 C13 1.351(5) ?
C12 H12 0.9300 ?
C13 C14 1.374(5) ?
C13 H13 0.9300 ?
C14 C15 1.378(4) ?
C14 H14 0.9300 ?
C15 H15 0.9300 ?
C16 C17 1.379(4) ?
C16 C21 1.382(4) ?
C17 C18 1.375(4) ?
C17 H17 0.9300 ?
C18 C19 1.379(4) ?
C18 H18 0.9300 ?
C19 C20 1.380(4) ?
C19 C22 1.503(4) ?
C20 C21 1.368(4) ?
C20 H20 0.9300 ?
C21 H21 0.9300 ?
C22 H22A 0.9600 ?
C22 H22B 0.9600 ?
C22 H22C 0.9600 ?

loop_
_geom_hbond_atom_site_label_D
_geom_hbond_atom_site_label_H
_geom_hbond_atom_site_label_A
_geom_hbond_site_symmetry_A
_geom_hbond_distance_DH
_geom_hbond_distance_HA
_geom_hbond_distance_DA
_geom_hbond_angle_DHA
_geom_hbond_publ_flag
N1 H1 O2 3_567 0.86 2.18 2.951(3) 149.1 yes

loop_
_geom_torsion_atom_site_label_1
_geom_torsion_atom_site_label_2
_geom_torsion_atom_site_label_3
_geom_torsion_atom_site_label_4
_geom_torsion
_geom_torsion_publ_flag
O3 S1 N1 C7 42.4(2) yes
O2 S1 N1 C7 170.5(2) yes
C16 S1 N1 C7 -74.9(2) yes
C6 C1 C2 C3 -0.2(4) ?
C1 C2 C3 C4 -3.3(4) ?
C1 C2 C3 Cl1 174.6(2) ?
C2 C3 C4 C5 3.7(4) ?
Cl1 C3 C4 C5 -174.3(2) ?
C3 C4 C5 C6 -0.4(4) ?
C4 C5 C6 C1 -3.1(4) ?
C4 C5 C6 C7 175.3(2) ?
C2 C1 C6 C5 3.4(4) ?
C2 C1 C6 C7 -174.9(2) ?
S1 N1 C7 C8 -157.12(17) yes
S1 N1 C7 C6 78.1(2) yes
C5 C6 C7 N1 -136.7(2) ?
C1 C6 C7 N1 41.6(3) ?
C5 C6 C7 C8 100.0(3) ?
C1 C6 C7 C8 -81.6(3) ?
N1 C7 C8 C9 67.8(3) yes
C6 C7 C8 C9 -167.0(2) ?
C7 C8 C9 O1 -0.3(4) yes
C7 C8 C9 C10 178.4(2) yes
O1 C9 C10 C15 179.4(2) ?
C8 C9 C10 C15 0.8(4) ?
O1 C9 C10 C11 0.1(4) ?
C8 C9 C10 C11 -178.6(2) ?
C15 C10 C11 C12 0.2(4) ?
C9 C10 C11 C12 179.5(3) ?
C10 C11 C12 C13 0.0(5) ?
C11 C12 C13 C14 -0.2(5) ?
C12 C13 C14 C15 0.2(5) ?
C13 C14 C15 C10 0.0(4) ?
C11 C10 C15 C14 -0.2(4) ?
C9 C10 C15 C14 -179.5(2) ?
O3 S1 C16 C17 -30.4(2) ?
O2 S1 C16 C17 -160.4(2) ?
N1 S1 C16 C17 86.7(2) ?
O3 S1 C16 C21 154.3(2) ?
O2 S1 C16 C21 24.3(3) ?
N1 S1 C16 C21 -88.7(2) ?
C21 C16 C17 C18 1.8(4) ?
S1 C16 C17 C18 -173.5(2) ?
C16 C17 C18 C19 -1.2(4) ?
C17 C18 C19 C20 -0.6(4) ?
C17 C18 C19 C22 178.7(3) ?
C18 C19 C20 C21 2.0(5) ?
C22 C19 C20 C21 -177.4(3) ?
C19 C20 C21 C16 -1.4(5) ?
C17 C16 C21 C20 -0.5(4) ?
S1 C16 C21 C20 174.8(2) ?
